data_4512676
loop_
_publ_author_name
'Kr\"oger, Denis'
'Schl\"uter, Torben'
'Fischer, Malte'
'Geibel, Irina'
'Martens, J\"urgen'

_publ_section_title
;
 Three-Component Reaction toward Polyannulated Quinazolinones,
 Benzoxazinones, and Benzothiazinones.
;
_journal_issue 3
_journal_name_full 'ACS combinatorial science'
_journal_page_first 202
_journal_page_last 207
_journal_paper_doi 10.1021/co500165a
_journal_volume 17
_journal_year 2015
_chemical_formula_structural C17H20BrN3O3S
_chemical_formula_sum 'C17 H20 Br N3 O3 S'
_chemical_formula_weight 426.33
_space_group_crystal_system triclinic
_space_group_IT_number 2
_space_group_name_Hall '-P 1'
_space_group_name_H-M_alt 'P -1'
_symmetry_space_group_name_Hall '-P 1'
_symmetry_space_group_name_H-M 'P -1'
_atom_sites_solution_hydrogens difmap
_atom_sites_solution_primary direct
_atom_sites_solution_secondary difmap
_audit_creation_method SHELXL-2014/7
_cell_angle_alpha 73.049(2)
_cell_angle_beta 81.912(2)
_cell_angle_gamma 82.561(2)
_cell_formula_units_Z 2
_cell_length_a 6.9859(3)
_cell_length_b 8.9912(4)
_cell_length_c 15.1002(7)
_cell_measurement_reflns_used 9708
_cell_measurement_temperature 120(2)
_cell_measurement_theta_max 36.30
_cell_measurement_theta_min 2.38
_cell_volume 894.31(7)
_computing_cell_refinement 'Bruker SAINT V8.30C'
_computing_data_collection 'Bruker APEX2'
_computing_data_reduction 'Bruker SAINT V8.30C'
_computing_structure_refinement 'SHELXL-2014/7 (Sheldrick, 2014)'
_computing_structure_solution 'SHELXS-2013/1 (Sheldrick, 2013)'
_diffrn_ambient_temperature 120(2)
_diffrn_measured_fraction_theta_full 1.000
_diffrn_measured_fraction_theta_max 1.000
_diffrn_measurement_device_type 'Bruker APEX-II CCD'
_diffrn_measurement_method '\f and \w scans'
_diffrn_radiation_type MoK\a
_diffrn_radiation_wavelength 0.71073
_diffrn_reflns_av_R_equivalents 0.0216
_diffrn_reflns_av_unetI/netI 0.0111
_diffrn_reflns_Laue_measured_fraction_full 1.000
_diffrn_reflns_Laue_measured_fraction_max 1.000
_diffrn_reflns_limit_h_max 11
_diffrn_reflns_limit_h_min -11
_diffrn_reflns_limit_k_max 14
_diffrn_reflns_limit_k_min -14
_diffrn_reflns_limit_l_max 25
_diffrn_reflns_limit_l_min -25
_diffrn_reflns_number 76099
_diffrn_reflns_point_group_measured_fraction_full 1.000
_diffrn_reflns_point_group_measured_fraction_max 1.000
_diffrn_reflns_theta_full 25.242
_diffrn_reflns_theta_max 36.317
_diffrn_reflns_theta_min 1.418
_diffrn_source 'sealed tube'
_exptl_absorpt_coefficient_mu 2.437
_exptl_absorpt_correction_T_max 0.8024
_exptl_absorpt_correction_T_min 0.5578
_exptl_absorpt_correction_type numerical
_exptl_absorpt_process_details 'SADABS-2012/1 (Sheldrick)'
_exptl_crystal_colour yellow
_exptl_crystal_density_diffrn 1.583
_exptl_crystal_description block
_exptl_crystal_F_000 436
_exptl_crystal_size_max 0.250
_exptl_crystal_size_mid 0.200
_exptl_crystal_size_min 0.100
_refine_diff_density_max 1.210
_refine_diff_density_min -0.550
_refine_diff_density_rms 0.060
_refine_ls_extinction_method none
_refine_ls_goodness_of_fit_ref 1.102
_refine_ls_hydrogen_treatment constr
_refine_ls_matrix_type full
_refine_ls_number_parameters 230
_refine_ls_number_reflns 8668
_refine_ls_number_restraints 0
_refine_ls_restrained_S_all 1.102
_refine_ls_R_factor_all 0.0226
_refine_ls_R_factor_gt 0.0201
_refine_ls_shift/su_max 0.002
_refine_ls_shift/su_mean 0.000
_refine_ls_structure_factor_coef Fsqd
_refine_ls_weighting_details 'w=1/[\s^2^(Fo^2^)+(0.0300P)^2^+0.2000P] where P=(Fo^2^+2Fc^2^)/3'
_refine_ls_weighting_scheme calc
_refine_ls_wR_factor_gt 0.0566
_refine_ls_wR_factor_ref 0.0576
_reflns_Friedel_coverage 0.000
_reflns_number_gt 8058
_reflns_number_total 8668
_reflns_threshold_expression 'I > 2\s(I)'
_cod_data_source_file co500165a_si_002.cif
_cod_data_source_block mafi007
_cod_depositor_comments 'Adding full bibliography for 4512676--4512681.cif.'
_cod_database_code 4512676
_shelx_shelxl_version_number 2014/7
_shelx_space_group_comment
;
The symmetry employed for this shelxl refinement is uniquely defined
by the following loop, which should always be used as a source of
symmetry information in preference to the above space-group names.
They are only intended as comments.
;
_shelx_estimated_absorpt_t_min 0.581
_shelx_estimated_absorpt_t_max 0.793
_exptl_absorpt_special_details
;
 numerical absorption correction followed by correction based on
 symmetry-related measurements (multi-scan)
;

loop_
_space_group_symop_operation_xyz
'x, y, z'
'-x, -y, -z'

loop_
_atom_site_label
_atom_site_type_symbol
_atom_site_fract_x
_atom_site_fract_y
_atom_site_fract_z
_atom_site_U_iso_or_equiv
_atom_site_adp_type
_atom_site_occupancy
_atom_site_site_symmetry_order
_atom_site_calc_flag
_atom_site_refinement_flags_posn
_atom_site_refinement_flags_adp
Br1 Br 0.24572(2) 0.57531(2) 0.41184(2) 0.01958(3) Uani 1 1 d . .
S1 S 0.24734(3) 0.30032(2) 0.05132(2) 0.01694(4) Uani 1 1 d . .
O1 O 0.10892(9) -0.06712(6) 0.32842(4) 0.01762(10) Uani 1 1 d . .
O2 O 0.40004(11) 0.04518(8) 0.67681(5) 0.02362(12) Uani 1 1 d . .
O3 O 0.30607(10) -0.14657(7) 0.63883(5) 0.02306(12) Uani 1 1 d . .
N1 N 0.08718(9) 0.40200(7) 0.29147(4) 0.01246(9) Uani 1 1 d . .
N2 N 0.12133(9) 0.17658(7) 0.22660(4) 0.01288(9) Uani 1 1 d . .
N3 N 0.33288(10) -0.00831(8) 0.62308(5) 0.01596(11) Uani 1 1 d . .
C1 C 0.23203(11) 0.35806(8) 0.43673(5) 0.01390(11) Uani 1 1 d . .
C2 C 0.28974(11) 0.25788(8) 0.51933(5) 0.01450(11) Uani 1 1 d . .
H2 H 0.3337 0.2968 0.5643 0.017 Uiso 1 1 calc R U
C3 C 0.28135(10) 0.09837(8) 0.53438(5) 0.01321(11) Uani 1 1 d . .
C4 C 0.22709(10) 0.03668(8) 0.46872(5) 0.01291(10) Uani 1 1 d . .
H4 H 0.2273 -0.0730 0.4800 0.015 Uiso 1 1 calc R U
C5 C 0.17233(10) 0.13906(8) 0.38585(5) 0.01174(10) Uani 1 1 d . .
C6 C 0.16514(10) 0.30114(8) 0.37017(5) 0.01191(10) Uani 1 1 d . .
C7 C 0.12729(10) 0.07282(8) 0.31216(5) 0.01263(10) Uani 1 1 d . .
C8 C 0.10229(10) 0.34780(8) 0.20916(5) 0.01170(10) Uani 1 1 d . .
H8 H -0.0197 0.3890 0.1790 0.014 Uiso 1 1 calc R U
C9 C 0.27301(10) 0.40503(8) 0.13593(5) 0.01301(10) Uani 1 1 d . .
C10 C 0.14501(11) 0.12927(8) 0.13982(5) 0.01466(11) Uani 1 1 d . .
C11 C 0.24450(12) 0.58030(9) 0.09091(6) 0.01843(13) Uani 1 1 d . .
H11A H 0.3478 0.6109 0.0399 0.028 Uiso 1 1 calc R U
H11B H 0.2493 0.6358 0.1375 0.028 Uiso 1 1 calc R U
H11C H 0.1181 0.6070 0.0664 0.028 Uiso 1 1 calc R U
C12 C 0.46691(11) 0.35820(10) 0.17682(6) 0.01753(12) Uani 1 1 d . .
H12A H 0.4862 0.2442 0.2004 0.026 Uiso 1 1 calc R U
H12B H 0.4666 0.4049 0.2279 0.026 Uiso 1 1 calc R U
H12C H 0.5724 0.3954 0.1283 0.026 Uiso 1 1 calc R U
C13 C -0.05098(13) 0.10591(11) 0.11490(7) 0.02232(15) Uani 1 1 d . .
H13A H -0.1401 0.2001 0.1132 0.033 Uiso 1 1 calc R U
H13B H -0.1049 0.0166 0.1618 0.033 Uiso 1 1 calc R U
H13C H -0.0339 0.0861 0.0537 0.033 Uiso 1 1 calc R U
C14 C 0.29115(14) -0.01376(10) 0.14206(6) 0.02335(15) Uani 1 1 d . .
H14A H 0.3219 -0.0262 0.0791 0.035 Uiso 1 1 calc R U
H14B H 0.2350 -0.1071 0.1836 0.035 Uiso 1 1 calc R U
H14C H 0.4101 0.0004 0.1649 0.035 Uiso 1 1 calc R U
C15 C -0.10524(11) 0.48527(8) 0.31264(5) 0.01552(11) Uani 1 1 d . .
H15A H -0.1200 0.4871 0.3785 0.019 Uiso 1 1 calc R U
H15B H -0.2094 0.4267 0.3048 0.019 Uiso 1 1 calc R U
C16 C -0.12934(11) 0.64914(8) 0.25155(6) 0.01696(12) Uani 1 1 d . .
H16 H -0.0402 0.7197 0.2527 0.020 Uiso 1 1 calc R U
C17 C -0.26865(14) 0.70093(10) 0.19590(7) 0.02445(16) Uani 1 1 d . .
H17A H -0.3597 0.6328 0.1934 0.029 Uiso 1 1 calc R U
H17B H -0.2775 0.8062 0.1585 0.029 Uiso 1 1 calc R U

loop_
_atom_site_aniso_label
_atom_site_aniso_U_11
_atom_site_aniso_U_22
_atom_site_aniso_U_33
_atom_site_aniso_U_23
_atom_site_aniso_U_13
_atom_site_aniso_U_12
Br1 0.03221(5) 0.01161(3) 0.01641(4) -0.00461(2) -0.00345(3) -0.00485(3)
S1 0.02141(8) 0.01908(8) 0.01117(7) -0.00557(6) 0.00049(6) -0.00423(6)
O1 0.0240(3) 0.0098(2) 0.0192(2) -0.00302(18) -0.0027(2) -0.00401(18)
O2 0.0309(3) 0.0241(3) 0.0168(3) -0.0062(2) -0.0096(2) 0.0029(2)
O3 0.0285(3) 0.0154(2) 0.0215(3) 0.0029(2) -0.0072(2) -0.0022(2)
N1 0.0161(2) 0.0099(2) 0.0104(2) -0.00273(17) -0.00108(18) 0.00158(17)
N2 0.0173(2) 0.0096(2) 0.0116(2) -0.00344(17) -0.00065(19) -0.00100(18)
N3 0.0153(2) 0.0168(3) 0.0133(2) -0.0015(2) -0.0020(2) 0.0018(2)
C1 0.0185(3) 0.0111(2) 0.0123(3) -0.0035(2) -0.0010(2) -0.0018(2)
C2 0.0166(3) 0.0143(3) 0.0124(3) -0.0039(2) -0.0011(2) -0.0011(2)
C3 0.0133(3) 0.0132(3) 0.0113(2) -0.0015(2) -0.0010(2) 0.0006(2)
C4 0.0128(2) 0.0114(2) 0.0130(3) -0.0017(2) -0.0006(2) -0.00069(19)
C5 0.0128(2) 0.0099(2) 0.0117(2) -0.00214(19) -0.00042(19) -0.00132(18)
C6 0.0141(3) 0.0102(2) 0.0108(2) -0.00250(19) 0.00023(19) -0.00112(19)
C7 0.0138(3) 0.0104(2) 0.0133(3) -0.0029(2) -0.0008(2) -0.00150(19)
C8 0.0136(3) 0.0101(2) 0.0110(2) -0.00263(19) -0.00088(19) -0.00061(19)
C9 0.0146(3) 0.0127(2) 0.0111(2) -0.0026(2) -0.0004(2) -0.0019(2)
C10 0.0179(3) 0.0134(3) 0.0139(3) -0.0060(2) -0.0015(2) -0.0009(2)
C11 0.0233(3) 0.0135(3) 0.0156(3) -0.0001(2) 0.0006(2) -0.0033(2)
C12 0.0140(3) 0.0208(3) 0.0176(3) -0.0048(2) -0.0019(2) -0.0023(2)
C13 0.0231(4) 0.0245(4) 0.0232(4) -0.0094(3) -0.0050(3) -0.0070(3)
C14 0.0302(4) 0.0179(3) 0.0220(4) -0.0098(3) -0.0013(3) 0.0058(3)
C15 0.0163(3) 0.0127(3) 0.0161(3) -0.0041(2) 0.0009(2) 0.0013(2)
C16 0.0182(3) 0.0113(3) 0.0211(3) -0.0047(2) -0.0032(2) 0.0015(2)
C17 0.0253(4) 0.0163(3) 0.0319(4) -0.0043(3) -0.0119(3) 0.0015(3)

loop_
_atom_type_symbol
_atom_type_description
_atom_type_scat_dispersion_real
_atom_type_scat_dispersion_imag
_atom_type_scat_source
C C 0.0033 0.0016 'International Tables Vol C Tables 4.2.6.8 and 6.1.1.4'
H H 0.0000 0.0000 'International Tables Vol C Tables 4.2.6.8 and 6.1.1.4'
N N 0.0061 0.0033 'International Tables Vol C Tables 4.2.6.8 and 6.1.1.4'
O O 0.0106 0.0060 'International Tables Vol C Tables 4.2.6.8 and 6.1.1.4'
S S 0.1246 0.1234 'International Tables Vol C Tables 4.2.6.8 and 6.1.1.4'
Br Br -0.2901 2.4595 'International Tables Vol C Tables 4.2.6.8 and 6.1.1.4'

loop_
_geom_angle_atom_site_label_1
_geom_angle_atom_site_label_2
_geom_angle_atom_site_label_3
_geom_angle
C9 S1 C10 94.91(3)
C6 N1 C8 117.72(5)
C6 N1 C15 113.90(6)
C8 N1 C15 114.20(6)
C7 N2 C10 123.11(6)
C7 N2 C8 124.39(6)
C10 N2 C8 112.40(6)
O2 N3 O3 124.15(7)
O2 N3 C3 118.24(7)
O3 N3 C3 117.60(7)
C2 C1 C6 121.29(6)
C2 C1 Br1 119.59(5)
C6 C1 Br1 119.12(5)
C1 C2 C3 117.96(7)
C1 C2 H2 121.0
C3 C2 H2 121.0
C4 C3 C2 122.68(6)
C4 C3 N3 118.69(6)
C2 C3 N3 118.63(6)
C3 C4 C5 118.37(6)
C3 C4 H4 120.8
C5 C4 H4 120.8
C4 C5 C6 121.05(6)
C4 C5 C7 118.54(6)
C6 C5 C7 120.38(6)
N1 C6 C5 120.00(6)
N1 C6 C1 121.60(6)
C5 C6 C1 118.37(6)
O1 C7 N2 123.92(7)
O1 C7 C5 121.28(6)
N2 C7 C5 114.68(6)
N1 C8 N2 115.17(6)
N1 C8 C9 114.60(6)
N2 C8 C9 105.18(5)
N1 C8 H8 107.1
N2 C8 H8 107.1
C9 C8 H8 107.1
C11 C9 C12 111.34(6)
C11 C9 C8 111.60(6)
C12 C9 C8 111.55(6)
C11 C9 S1 109.67(5)
C12 C9 S1 112.32(5)
C8 C9 S1 99.85(5)
N2 C10 C13 110.79(6)
N2 C10 C14 113.18(6)
C13 C10 C14 111.67(7)
N2 C10 S1 103.12(5)
C13 C10 S1 109.68(5)
C14 C10 S1 107.98(6)
C9 C11 H11A 109.5
C9 C11 H11B 109.5
H11A C11 H11B 109.5
C9 C11 H11C 109.5
H11A C11 H11C 109.5
H11B C11 H11C 109.5
C9 C12 H12A 109.5
C9 C12 H12B 109.5
H12A C12 H12B 109.5
C9 C12 H12C 109.5
H12A C12 H12C 109.5
H12B C12 H12C 109.5
C10 C13 H13A 109.5
C10 C13 H13B 109.5
H13A C13 H13B 109.5
C10 C13 H13C 109.5
H13A C13 H13C 109.5
H13B C13 H13C 109.5
C10 C14 H14A 109.5
C10 C14 H14B 109.5
H14A C14 H14B 109.5
C10 C14 H14C 109.5
H14A C14 H14C 109.5
H14B C14 H14C 109.5
N1 C15 C16 112.79(6)
N1 C15 H15A 109.0
C16 C15 H15A 109.0
N1 C15 H15B 109.0
C16 C15 H15B 109.0
H15A C15 H15B 107.8
C17 C16 C15 123.36(8)
C17 C16 H16 118.3
C15 C16 H16 118.3
C16 C17 H17A 120.0
C16 C17 H17B 120.0
H17A C17 H17B 120.0

loop_
_geom_bond_atom_site_label_1
_geom_bond_atom_site_label_2
_geom_bond_distance
Br1 C1 1.8910(7)
S1 C9 1.8331(7)
S1 C10 1.8654(8)
O1 C7 1.2300(8)
O2 N3 1.2259(10)
O3 N3 1.2298(9)
N1 C6 1.3990(9)
N1 C8 1.4478(9)
N1 C15 1.4925(9)
N2 C7 1.3577(9)
N2 C10 1.4735(10)
N2 C8 1.4756(9)
N3 C3 1.4631(9)
C1 C2 1.3862(10)
C1 C6 1.4088(10)
C2 C3 1.3929(10)
C2 H2 0.9500
C3 C4 1.3838(10)
C4 C5 1.3898(10)
C4 H4 0.9500
C5 C6 1.4020(9)
C5 C7 1.4917(10)
C8 C9 1.5382(10)
C8 H8 1.0000
C9 C11 1.5223(10)
C9 C12 1.5263(11)
C10 C13 1.5251(11)
C10 C14 1.5302(11)
C11 H11A 0.9800
C11 H11B 0.9800
C11 H11C 0.9800
C12 H12A 0.9800
C12 H12B 0.9800
C12 H12C 0.9800
C13 H13A 0.9800
C13 H13B 0.9800
C13 H13C 0.9800
C14 H14A 0.9800
C14 H14B 0.9800
C14 H14C 0.9800
C15 C16 1.4957(10)
C15 H15A 0.9900
C15 H15B 0.9900
C16 C17 1.3247(12)
C16 H16 0.9500
C17 H17A 0.9500
C17 H17B 0.9500

loop_
_geom_torsion_atom_site_label_1
_geom_torsion_atom_site_label_2
_geom_torsion_atom_site_label_3
_geom_torsion_atom_site_label_4
_geom_torsion
C6 C1 C2 C3 0.57(11)
Br1 C1 C2 C3 -178.71(5)
C1 C2 C3 C4 3.17(11)
C1 C2 C3 N3 -177.11(6)
O2 N3 C3 C4 172.51(7)
O3 N3 C3 C4 -7.38(10)
O2 N3 C3 C2 -7.22(10)
O3 N3 C3 C2 172.89(7)
C2 C3 C4 C5 -2.32(11)
N3 C3 C4 C5 177.96(6)
C3 C4 C5 C6 -2.30(10)
C3 C4 C5 C7 175.72(6)
C8 N1 C6 C5 -29.12(9)
C15 N1 C6 C5 108.56(7)
C8 N1 C6 C1 152.96(7)
C15 N1 C6 C1 -69.36(9)
C4 C5 C6 N1 -172.17(6)
C7 C5 C6 N1 9.84(10)
C4 C5 C6 C1 5.82(10)
C7 C5 C6 C1 -172.17(6)
C2 C1 C6 N1 173.02(7)
Br1 C1 C6 N1 -7.70(9)
C2 C1 C6 C5 -4.93(11)
Br1 C1 C6 C5 174.35(5)
C10 N2 C7 O1 -17.04(11)
C8 N2 C7 O1 166.71(7)
C10 N2 C7 C5 158.84(6)
C8 N2 C7 C5 -17.41(10)
C4 C5 C7 O1 11.20(10)
C6 C5 C7 O1 -170.76(7)
C4 C5 C7 N2 -164.81(6)
C6 C5 C7 N2 13.23(9)
C6 N1 C8 N2 24.49(9)
C15 N1 C8 N2 -113.06(7)
C6 N1 C8 C9 -97.73(7)
C15 N1 C8 C9 124.71(6)
C7 N2 C8 N1 -0.78(10)
C10 N2 C8 N1 -177.38(6)
C7 N2 C8 C9 126.38(7)
C10 N2 C8 C9 -50.22(7)
N1 C8 C9 C11 -68.01(8)
N2 C8 C9 C11 164.48(6)
N1 C8 C9 C12 57.24(8)
N2 C8 C9 C12 -70.27(7)
N1 C8 C9 S1 176.12(5)
N2 C8 C9 S1 48.62(6)
C10 S1 C9 C11 -148.21(5)
C10 S1 C9 C12 87.43(6)
C10 S1 C9 C8 -30.89(5)
C7 N2 C10 C13 90.34(8)
C8 N2 C10 C13 -93.01(7)
C7 N2 C10 C14 -35.97(10)
C8 N2 C10 C14 140.68(7)
C7 N2 C10 S1 -152.38(6)
C8 N2 C10 S1 24.28(7)
C9 S1 C10 N2 5.57(5)
C9 S1 C10 C13 123.63(6)
C9 S1 C10 C14 -114.47(6)
C6 N1 C15 C16 143.43(7)
C8 N1 C15 C16 -77.37(8)
N1 C15 C16 C17 120.24(9)
